data_7121968
loop_
_publ_author_name
'Wang, Linqin'
'Zhang, Jinbao'
'Liu, Peng'
'Xu, Bo'
'Zhang, Biaobiao'
'Chen, Hong'
'Inge, A. Ken'
'Li, Yuanyuan'
'Wang, Haoxin'
'Cheng, Yi-Bing'
'Kloo, Lars'
'Sun, Licheng'

_publ_section_title
;
 Design and synthesis of dopant-free organic hole-transport materials for
 perovskite solar cells.
;
_journal_issue 69
_journal_name_full 'Chemical communications (Cambridge, England)'
_journal_page_first 9571
_journal_page_last 9574
_journal_paper_doi 10.1039/c8cc04026e
_journal_volume 54
_journal_year 2018
_chemical_formula_sum 'C64.33 H58 N2.67 O7.67'
_chemical_formula_weight 991.13
_chemical_name_common X62
_chemical_name_systematic
N2',N2',N5,N5,N7',N7',N9,N9-octakis(4-methoxyphenyl)spiro[dibenzo[c,h]xanthene-7,9'-fluorene]-2',5,7',9-tetraamine
_chemical_properties_physical Moisture-sensitive,Oxygen-sensitive,Light-sensitive
_space_group_crystal_system monoclinic
_space_group_IT_number 14
_space_group_name_Hall '-P 2ybc'
_space_group_name_H-M_alt 'P 1 21/c 1'
_symmetry_space_group_name_Hall '-P 2ybc'
_symmetry_space_group_name_H-M 'P 1 21/c 1'
_atom_sites_solution_hydrogens geom
_audit_creation_method SHELXL-2014/7
_audit_update_record
;
2018-05-20 deposited with the CCDC.
2018-07-13 downloaded from the CCDC.
;
_cell_angle_alpha 90
_cell_angle_beta 95.97(3)
_cell_angle_gamma 90
_cell_formula_units_Z 6
_cell_length_a 21.310(4)
_cell_length_b 22.284(5)
_cell_length_c 16.397(3)
_cell_measurement_reflns_used 9972
_cell_measurement_temperature 100(2)
_cell_measurement_theta_max 68.43
_cell_measurement_theta_min 2.88
_cell_volume 7744(3)
_computing_cell_refinement 'Bruker SAINT'
_computing_data_collection 'Bruker APEX3'
_computing_data_reduction 'Bruker SAINT'
_computing_molecular_graphics 'Bruker SHELXTL'
_computing_publication_material 'Bruker SHELXTL'
_computing_structure_refinement 'SHELXL-2014 (Sheldrick 2014)'
_computing_structure_solution 'SHELXS-97 (Sheldrick 2008)'
_diffrn_ambient_temperature 100(2)
_diffrn_measured_fraction_theta_full 0.978
_diffrn_measured_fraction_theta_max 0.975
_diffrn_measurement_device_type 'Bruker APEX-II CCD'
_diffrn_measurement_method '\f and \w scans'
_diffrn_radiation_type MoK\a
_diffrn_radiation_wavelength 0.71073
_diffrn_reflns_av_R_equivalents 0.0461
_diffrn_reflns_av_unetI/netI 0.0352
_diffrn_reflns_Laue_measured_fraction_full 0.978
_diffrn_reflns_Laue_measured_fraction_max 0.975
_diffrn_reflns_limit_h_max 25
_diffrn_reflns_limit_h_min -25
_diffrn_reflns_limit_k_max 26
_diffrn_reflns_limit_k_min -24
_diffrn_reflns_limit_l_max 16
_diffrn_reflns_limit_l_min -19
_diffrn_reflns_number 66516
_diffrn_reflns_point_group_measured_fraction_full 0.978
_diffrn_reflns_point_group_measured_fraction_max 0.975
_diffrn_reflns_theta_full 25.242
_diffrn_reflns_theta_max 25.383
_diffrn_reflns_theta_min 0.961
_exptl_absorpt_coefficient_mu 0.083
_exptl_absorpt_correction_type none
_exptl_crystal_colour 'light yellow'
_exptl_crystal_density_diffrn 1.275
_exptl_crystal_description needle
_exptl_crystal_F_000 3144
_refine_diff_density_max 0.325
_refine_diff_density_min -0.253
_refine_diff_density_rms 0.051
_refine_ls_extinction_coef 0.00178(19)
_refine_ls_extinction_expression Fc^*^=kFc[1+0.001xFc^2^\l^3^/sin(2\q)]^-1/4^
_refine_ls_extinction_method 'SHELXL-2014/7 (Sheldrick 2014'
_refine_ls_goodness_of_fit_ref 1.018
_refine_ls_hydrogen_treatment constr
_refine_ls_matrix_type full
_refine_ls_number_parameters 1034
_refine_ls_number_reflns 13876
_refine_ls_number_restraints 0
_refine_ls_restrained_S_all 1.018
_refine_ls_R_factor_all 0.0664
_refine_ls_R_factor_gt 0.0509
_refine_ls_shift/su_max 0.001
_refine_ls_shift/su_mean 0.000
_refine_ls_structure_factor_coef Fsqd
_refine_ls_weighting_details 'w=1/[\s^2^(Fo^2^)+(0.0669P)^2^+4.3253P] where P=(Fo^2^+2Fc^2^)/3'
_refine_ls_weighting_scheme calc
_refine_ls_wR_factor_gt 0.1214
_refine_ls_wR_factor_ref 0.1302
_reflns_Friedel_coverage 0.000
_reflns_number_gt 11218
_reflns_number_total 13876
_reflns_threshold_expression 'I > 2\s(I)'
_cod_data_source_file c8cc04026e2.cif
_cod_data_source_block x62_7
_cod_depositor_comments 'Adding full bibliography for 7121968--7121969.cif.'
_cod_database_code 7121968
_shelx_shelxl_version_number 2014/7
_shelx_space_group_comment
;
The symmetry employed for this shelxl refinement is uniquely defined
by the following loop, which should always be used as a source of
symmetry information in preference to the above space-group names.
They are only intended as comments.
;

loop_
_space_group_symop_operation_xyz
'x, y, z'
'-x, y+1/2, -z+1/2'
'-x, -y, -z'
'x, -y-1/2, z-1/2'

loop_
_atom_site_label
_atom_site_type_symbol
_atom_site_fract_x
_atom_site_fract_y
_atom_site_fract_z
_atom_site_U_iso_or_equiv
_atom_site_adp_type
_atom_site_occupancy
_atom_site_site_symmetry_order
_atom_site_calc_flag
_atom_site_refinement_flags_posn
_atom_site_refinement_flags_adp
_atom_site_refinement_flags_occupancy
O1 O 0.29078(6) 0.83425(6) 0.55862(7) 0.0208(3) Uani 1 1 d . . .
O2 O 0.08446(7) 1.16643(6) 0.24686(9) 0.0290(3) Uani 1 1 d . . .
O3 O -0.13804(7) 0.80285(7) 0.43301(9) 0.0311(3) Uani 1 1 d . . .
O4 O 0.05694(7) 0.68502(7) 0.72483(9) 0.0330(3) Uani 1 1 d . . .
O5 O 0.11339(7) 0.37436(6) 0.34552(9) 0.0306(3) Uani 1 1 d . . .
O6 O 0.32959(7) 0.45311(6) 0.29859(9) 0.0303(3) Uani 1 1 d . . .
O7 O 0.67084(7) 0.77110(7) 0.34631(11) 0.0369(4) Uani 1 1 d . . .
O8 O 0.53506(7) 1.03721(7) 0.41371(10) 0.0378(4) Uani 1 1 d . . .
O9 O 0.16531(7) 1.12074(6) 0.03779(9) 0.0305(3) Uani 1 1 d . . .
N1 N 0.07492(7) 0.94558(7) 0.40730(10) 0.0216(3) Uani 1 1 d . . .
N2 N 0.10728(8) 0.62024(7) 0.40881(10) 0.0238(4) Uani 1 1 d . . .
N3 N 0.43919(7) 0.67118(7) 0.40610(10) 0.0216(3) Uani 1 1 d . . .
N4 N 0.33243(8) 0.95442(7) 0.19776(10) 0.0236(4) Uani 1 1 d . . .
C001 C 0.23950(9) 0.86144(8) 0.51602(11) 0.0189(4) Uani 1 1 d . . .
C002 C 0.21305(9) 0.90858(8) 0.56055(11) 0.0194(4) Uani 1 1 d . . .
C003 C 0.24026(9) 0.92684(9) 0.63887(11) 0.0221(4) Uani 1 1 d . . .
H003 H 0.2768 0.9070 0.6639 0.026 Uiso 1 1 calc R U .
C004 C 0.21425(9) 0.97299(9) 0.67876(12) 0.0246(4) Uani 1 1 d . . .
H004 H 0.2328 0.9851 0.7314 0.030 Uiso 1 1 calc R U .
C005 C 0.16016(10) 1.00278(9) 0.64255(12) 0.0262(4) Uani 1 1 d . . .
H005 H 0.1424 1.0347 0.6710 0.031 Uiso 1 1 calc R U .
C006 C 0.13292(9) 0.98616(9) 0.56676(12) 0.0234(4) Uani 1 1 d . . .
H006 H 0.0965 1.0067 0.5429 0.028 Uiso 1 1 calc R U .
C007 C 0.15864(9) 0.93849(8) 0.52347(11) 0.0202(4) Uani 1 1 d . . .
C008 C 0.13195(9) 0.91893(8) 0.44411(11) 0.0201(4) Uani 1 1 d . . .
C009 C 0.16035(9) 0.87475(8) 0.40351(11) 0.0201(4) Uani 1 1 d . . .
H009 H 0.1423 0.8631 0.3505 0.024 Uiso 1 1 calc R U .
C010 C 0.21604(9) 0.84585(8) 0.43835(11) 0.0183(4) Uani 1 1 d . . .
C011 C 0.24889(9) 0.80048(8) 0.38783(11) 0.0190(4) Uani 1 1 d . . .
C012 C 0.20684(8) 0.74788(8) 0.35677(11) 0.0188(4) Uani 1 1 d . . .
C013 C 0.17569(9) 0.70831(8) 0.40346(11) 0.0203(4) Uani 1 1 d . . .
H013 H 0.1771 0.7134 0.4611 0.024 Uiso 1 1 calc R U .
C014 C 0.14198(9) 0.66059(8) 0.36438(12) 0.0205(4) Uani 1 1 d . . .
C015 C 0.14263(9) 0.65313(9) 0.27935(12) 0.0226(4) Uani 1 1 d . . .
H015 H 0.1215 0.6197 0.2531 0.027 Uiso 1 1 calc R U .
C016 C 0.17345(9) 0.69359(8) 0.23304(11) 0.0213(4) Uani 1 1 d . . .
H016 H 0.1729 0.6883 0.1755 0.026 Uiso 1 1 calc R U .
C017 C 0.20516(9) 0.74189(8) 0.27172(11) 0.0192(4) Uani 1 1 d . . .
C018 C 0.24022(9) 0.79217(8) 0.24032(11) 0.0198(4) Uani 1 1 d . . .
C019 C 0.24959(9) 0.80928(8) 0.16068(11) 0.0217(4) Uani 1 1 d . . .
H019 H 0.2337 0.7853 0.1153 0.026 Uiso 1 1 calc R U .
C020 C 0.28236(9) 0.86159(9) 0.14864(11) 0.0230(4) Uani 1 1 d . . .
H020 H 0.2892 0.8732 0.0945 0.028 Uiso 1 1 calc R U .
C021 C 0.30554(9) 0.89764(8) 0.21488(12) 0.0219(4) Uani 1 1 d . . .
C022 C 0.29781(9) 0.87970(8) 0.29496(11) 0.0205(4) Uani 1 1 d . . .
H022 H 0.3146 0.9031 0.3405 0.025 Uiso 1 1 calc R U .
C023 C 0.26522(9) 0.82736(8) 0.30642(11) 0.0179(4) Uani 1 1 d . . .
C024 C 0.30729(9) 0.77630(8) 0.43819(11) 0.0188(4) Uani 1 1 d . . .
C025 C 0.34716(9) 0.73515(8) 0.40244(11) 0.0197(4) Uani 1 1 d . . .
H025 H 0.3378 0.7248 0.3463 0.024 Uiso 1 1 calc R U .
C026 C 0.39825(9) 0.71002(8) 0.44575(11) 0.0207(4) Uani 1 1 d . . .
C027 C 0.41229(9) 0.72260(8) 0.53145(11) 0.0204(4) Uani 1 1 d . . .
C028 C 0.46179(9) 0.69403(9) 0.58093(12) 0.0242(4) Uani 1 1 d . . .
H028 H 0.4884 0.6663 0.5571 0.029 Uiso 1 1 calc R U .
C029 C 0.47153(10) 0.70614(9) 0.66315(12) 0.0274(4) Uani 1 1 d . . .
H029 H 0.5046 0.6864 0.6960 0.033 Uiso 1 1 calc R U .
C030 C 0.43304(10) 0.74751(9) 0.69940(12) 0.0274(4) Uani 1 1 d . . .
H030 H 0.4403 0.7554 0.7565 0.033 Uiso 1 1 calc R U .
C031 C 0.38551(9) 0.77639(9) 0.65322(12) 0.0239(4) Uani 1 1 d . . .
H031 H 0.3601 0.8046 0.6782 0.029 Uiso 1 1 calc R U .
C032 C 0.37369(9) 0.76455(8) 0.56817(11) 0.0195(4) Uani 1 1 d . . .
C033 C 0.32281(9) 0.79177(8) 0.51838(11) 0.0184(4) Uani 1 1 d . . .
C034 C 0.07755(9) 1.00008(8) 0.36520(11) 0.0208(4) Uani 1 1 d . . .
C035 C 0.13561(9) 1.02791(9) 0.35875(12) 0.0237(4) Uani 1 1 d . . .
H035 H 0.1732 1.0085 0.3812 0.028 Uiso 1 1 calc R U .
C036 C 0.13988(9) 1.08311(9) 0.32047(12) 0.0245(4) Uani 1 1 d . . .
H036 H 0.1800 1.1012 0.3176 0.029 Uiso 1 1 calc R U .
C037 C 0.08585(10) 1.11182(9) 0.28650(12) 0.0240(4) Uani 1 1 d . . .
C038 C 0.14389(10) 1.19252(9) 0.23537(13) 0.0303(5) Uani 1 1 d . . .
H38A H 0.1372 1.2310 0.2068 0.046 Uiso 1 1 calc R U .
H38B H 0.1680 1.1991 0.2888 0.046 Uiso 1 1 calc R U .
H38C H 0.1674 1.1654 0.2026 0.046 Uiso 1 1 calc R U .
C039 C 0.02764(9) 1.08436(9) 0.29116(12) 0.0243(4) Uani 1 1 d . . .
H039 H -0.0097 1.1034 0.2671 0.029 Uiso 1 1 calc R U .
C040 C 0.02334(9) 1.02986(9) 0.33023(12) 0.0227(4) Uani 1 1 d . . .
H040 H -0.0169 1.0123 0.3335 0.027 Uiso 1 1 calc R U .
C041 C 0.01854(9) 0.91178(8) 0.41382(11) 0.0206(4) Uani 1 1 d . . .
C042 C -0.02068(9) 0.89365(8) 0.34534(12) 0.0233(4) Uani 1 1 d . . .
H042 H -0.0118 0.9058 0.2922 0.028 Uiso 1 1 calc R U .
C043 C -0.07263(10) 0.85802(9) 0.35426(12) 0.0258(4) Uani 1 1 d . . .
H043 H -0.0995 0.8463 0.3071 0.031 Uiso 1 1 calc R U .
C044 C -0.08611(9) 0.83908(9) 0.43132(12) 0.0240(4) Uani 1 1 d . . .
C045 C -0.15000(11) 0.77944(11) 0.51079(14) 0.0362(5) Uani 1 1 d . . .
H45A H -0.1880 0.7544 0.5043 0.054 Uiso 1 1 calc R U .
H45B H -0.1140 0.7551 0.5333 0.054 Uiso 1 1 calc R U .
H45C H -0.1562 0.8127 0.5483 0.054 Uiso 1 1 calc R U .
C046 C -0.04731(10) 0.85697(9) 0.50004(12) 0.0261(4) Uani 1 1 d . . .
H046 H -0.0560 0.8445 0.5531 0.031 Uiso 1 1 calc R U .
C047 C 0.00438(10) 0.89323(9) 0.49062(12) 0.0254(4) Uani 1 1 d . . .
H047 H 0.0307 0.9057 0.5379 0.030 Uiso 1 1 calc R U .
C048 C 0.09260(9) 0.63680(9) 0.48889(12) 0.0232(4) Uani 1 1 d . . .
C049 C 0.05835(9) 0.68859(9) 0.50012(13) 0.0273(4) Uani 1 1 d . . .
H049 H 0.0434 0.7122 0.4539 0.033 Uiso 1 1 calc R U .
C050 C 0.04556(10) 0.70655(9) 0.57801(13) 0.0285(5) Uani 1 1 d . . .
H050 H 0.0227 0.7425 0.5849 0.034 Uiso 1 1 calc R U .
C051 C 0.06637(10) 0.67162(9) 0.64564(13) 0.0268(4) Uani 1 1 d . . .
C052 C 0.01712(11) 0.73512(10) 0.73733(15) 0.0378(5) Uani 1 1 d . . .
H52A H 0.0140 0.7402 0.7961 0.057 Uiso 1 1 calc R U .
H52B H 0.0351 0.7715 0.7155 0.057 Uiso 1 1 calc R U .
H52C H -0.0250 0.7280 0.7090 0.057 Uiso 1 1 calc R U .
C053 C 0.09945(10) 0.61924(9) 0.63472(13) 0.0273(4) Uani 1 1 d . . .
H053 H 0.1130 0.5949 0.6807 0.033 Uiso 1 1 calc R U .
C054 C 0.11291(9) 0.60218(9) 0.55724(12) 0.0252(4) Uani 1 1 d . . .
H054 H 0.1362 0.5665 0.5507 0.030 Uiso 1 1 calc R U .
C055 C 0.11058(9) 0.55745(9) 0.39113(11) 0.0225(4) Uani 1 1 d . . .
C056 C 0.05579(10) 0.52316(9) 0.38484(12) 0.0246(4) Uani 1 1 d . . .
H056 H 0.0164 0.5417 0.3911 0.030 Uiso 1 1 calc R U .
C057 C 0.05837(10) 0.46231(9) 0.36956(12) 0.0261(4) Uani 1 1 d . . .
H057 H 0.0208 0.4391 0.3655 0.031 Uiso 1 1 calc R U .
C058 C 0.11601(10) 0.43497(9) 0.36009(11) 0.0245(4) Uani 1 1 d . . .
C059 C 0.17234(11) 0.34423(10) 0.34418(14) 0.0355(5) Uani 1 1 d . . .
H59A H 0.1648 0.3014 0.3333 0.053 Uiso 1 1 calc R U .
H59B H 0.1953 0.3614 0.3009 0.053 Uiso 1 1 calc R U .
H59C H 0.1974 0.3491 0.3974 0.053 Uiso 1 1 calc R U .
C060 C 0.17068(10) 0.46875(9) 0.36619(12) 0.0254(4) Uani 1 1 d . . .
H060 H 0.2101 0.4503 0.3597 0.030 Uiso 1 1 calc R U .
C061 C 0.16754(10) 0.52989(9) 0.38193(12) 0.0254(4) Uani 1 1 d . . .
H061 H 0.2051 0.5531 0.3864 0.030 Uiso 1 1 calc R U .
C062 C 0.37257(9) 0.58438(9) 0.42172(11) 0.0229(4) Uani 1 1 d . . .
H062 H 0.3641 0.5999 0.4734 0.027 Uiso 1 1 calc R U .
C063 C 0.34538(9) 0.53100(9) 0.39441(12) 0.0241(4) Uani 1 1 d . . .
H063 H 0.3185 0.5100 0.4273 0.029 Uiso 1 1 calc R U .
C064 C 0.35721(9) 0.50761(9) 0.31864(12) 0.0244(4) Uani 1 1 d . . .
C065 C 0.34541(12) 0.42551(10) 0.22499(15) 0.0404(6) Uani 1 1 d . . .
H65A H 0.3231 0.3872 0.2171 0.061 Uiso 1 1 calc R U .
H65B H 0.3330 0.4519 0.1783 0.061 Uiso 1 1 calc R U .
H65C H 0.3910 0.4184 0.2290 0.061 Uiso 1 1 calc R U .
C066 C 0.39545(10) 0.53929(9) 0.27029(12) 0.0259(4) Uani 1 1 d . . .
H066 H 0.4032 0.5241 0.2181 0.031 Uiso 1 1 calc R U .
C067 C 0.42241(9) 0.59333(9) 0.29819(12) 0.0241(4) Uani 1 1 d . . .
H067 H 0.4481 0.6150 0.2643 0.029 Uiso 1 1 calc R U .
C068 C 0.41254(9) 0.61628(8) 0.37457(11) 0.0205(4) Uani 1 1 d . . .
C069 C 0.49858(9) 0.69385(9) 0.39026(11) 0.0216(4) Uani 1 1 d . . .
C070 C 0.54717(9) 0.65726(9) 0.36823(12) 0.0236(4) Uani 1 1 d . . .
H070 H 0.5407 0.6152 0.3634 0.028 Uiso 1 1 calc R U .
C071 C 0.60500(10) 0.68150(9) 0.35327(12) 0.0265(4) Uani 1 1 d . . .
H071 H 0.6374 0.6559 0.3380 0.032 Uiso 1 1 calc R U .
C072 C 0.61569(10) 0.74263(9) 0.36046(13) 0.0276(4) Uani 1 1 d . . .
C073 C 0.72412(10) 0.73417(11) 0.33695(16) 0.0372(5) Uani 1 1 d . . .
H73A H 0.7602 0.7595 0.3272 0.056 Uiso 1 1 calc R U .
H73B H 0.7345 0.7105 0.3869 0.056 Uiso 1 1 calc R U .
H73C H 0.7144 0.7071 0.2902 0.056 Uiso 1 1 calc R U .
C074 C 0.56819(10) 0.77965(9) 0.38355(12) 0.0265(4) Uani 1 1 d . . .
H074 H 0.5753 0.8216 0.3894 0.032 Uiso 1 1 calc R U .
C075 C 0.51069(9) 0.75558(9) 0.39801(12) 0.0238(4) Uani 1 1 d . . .
H075 H 0.4785 0.7814 0.4136 0.029 Uiso 1 1 calc R U .
C076 C 0.38306(9) 0.97717(9) 0.25276(12) 0.0238(4) Uani 1 1 d . . .
C077 C 0.43073(10) 0.93872(9) 0.28553(13) 0.0277(4) Uani 1 1 d . . .
H077 H 0.4294 0.8975 0.2705 0.033 Uiso 1 1 calc R U .
C078 C 0.48014(10) 0.95973(10) 0.33978(13) 0.0309(5) Uani 1 1 d . . .
H078 H 0.5117 0.9327 0.3627 0.037 Uiso 1 1 calc R U .
C079 C 0.48366(10) 1.02028(10) 0.36072(13) 0.0302(5) Uani 1 1 d . . .
C080 C 0.53445(12) 1.09695(11) 0.44547(15) 0.0426(6) Uani 1 1 d . . .
H80A H 0.5730 1.1040 0.4822 0.064 Uiso 1 1 calc R U .
H80B H 0.5323 1.1257 0.4000 0.064 Uiso 1 1 calc R U .
H80C H 0.4976 1.1021 0.4760 0.064 Uiso 1 1 calc R U .
C081 C 0.43764(10) 1.05899(9) 0.32718(13) 0.0297(5) Uani 1 1 d . . .
H081 H 0.4402 1.1005 0.3401 0.036 Uiso 1 1 calc R U .
C082 C 0.38749(10) 1.03739(9) 0.27458(12) 0.0268(4) Uani 1 1 d . . .
H082 H 0.3555 1.0644 0.2530 0.032 Uiso 1 1 calc R U .
C083 C 0.28853(9) 0.99632(8) 0.15707(11) 0.0226(4) Uani 1 1 d . . .
C084 C 0.30765(10) 1.03577(9) 0.09820(12) 0.0255(4) Uani 1 1 d . . .
H084 H 0.3498 1.0346 0.0844 0.031 Uiso 1 1 calc R U .
C085 C 0.26537(10) 1.07643(9) 0.06006(12) 0.0278(4) Uani 1 1 d . . .
H085 H 0.2790 1.1035 0.0207 0.033 Uiso 1 1 calc R U .
C086 C 0.20289(10) 1.07837(9) 0.07841(12) 0.0260(4) Uani 1 1 d . . .
C087 C 0.09871(10) 1.11755(11) 0.04546(13) 0.0347(5) Uani 1 1 d . . .
H87A H 0.0770 1.1501 0.0138 0.052 Uiso 1 1 calc R U .
H87B H 0.0822 1.0788 0.0245 0.052 Uiso 1 1 calc R U .
H87C H 0.0916 1.1216 0.1033 0.052 Uiso 1 1 calc R U .
C088 C 0.18357(10) 1.03902(9) 0.13650(12) 0.0264(4) Uani 1 1 d . . .
H088 H 0.1411 1.0394 0.1493 0.032 Uiso 1 1 calc R U .
C089 C 0.22662(10) 0.99903(9) 0.17583(12) 0.0252(4) Uani 1 1 d . . .
H089 H 0.2134 0.9729 0.2165 0.030 Uiso 1 1 calc R U .
O10 O 0.38459(8) 0.40853(8) 0.02833(11) 0.0448(4) Uani 1 1 d . . .
C1 C 0.33344(11) 0.42973(11) 0.00498(13) 0.0358(5) Uani 1 1 d . . .
C2 C 0.32783(13) 0.49109(12) -0.03203(16) 0.0470(6) Uani 1 1 d . . .
H2A H 0.3102 0.5187 0.0062 0.070 Uiso 1 1 calc R U .
H2B H 0.2999 0.4896 -0.0834 0.070 Uiso 1 1 calc R U .
H2C H 0.3696 0.5052 -0.0431 0.070 Uiso 1 1 calc R U .
C3 C 0.27403(13) 0.39562(13) 0.01163(18) 0.0514(7) Uani 1 1 d . . .
H3A H 0.2558 0.3834 -0.0432 0.077 Uiso 1 1 calc R U .
H3B H 0.2439 0.4211 0.0368 0.077 Uiso 1 1 calc R U .
H3C H 0.2833 0.3599 0.0456 0.077 Uiso 1 1 calc R U .
O11 O 0.27539(9) 0.24663(9) 0.37959(14) 0.0611(5) Uani 1 1 d . . .
C4 C 0.33170(12) 0.25651(12) 0.38804(14) 0.0399(6) Uani 1 1 d . . .
C5 C 0.35820(13) 0.31772(12) 0.40595(18) 0.0520(7) Uani 1 1 d . . .
H5A H 0.3238 0.3471 0.4024 0.078 Uiso 1 1 calc R U .
H5B H 0.3876 0.3278 0.3659 0.078 Uiso 1 1 calc R U .
H5C H 0.3806 0.3184 0.4613 0.078 Uiso 1 1 calc R U .
C6 C 0.37807(13) 0.20729(12) 0.37967(17) 0.0499(7) Uani 1 1 d . . .
H6A H 0.4032 0.2166 0.3345 0.075 Uiso 1 1 calc R U .
H6B H 0.3555 0.1694 0.3682 0.075 Uiso 1 1 calc R U .
H6C H 0.4060 0.2035 0.4308 0.075 Uiso 1 1 calc R U .
O12 O 0.56006(16) 0.56699(15) 0.5068(2) 0.0401(8) Uani 0.5 1 d . . P
C7 C 0.5211(3) 0.5293(2) 0.5170(3) 0.0297(11) Uani 0.5 1 d . . P
C8 C 0.4858(3) 0.5301(3) 0.5923(4) 0.0401(13) Uani 0.5 1 d . . P
H8A H 0.4907 0.4912 0.6202 0.060 Uiso 0.5 1 calc R U P
H8B H 0.4409 0.5376 0.5760 0.060 Uiso 0.5 1 calc R U P
H8C H 0.5028 0.5618 0.6296 0.060 Uiso 0.5 1 calc R U P
C9 C 0.5070(4) 0.4800(3) 0.4545(5) 0.0465(15) Uani 0.5 1 d . . P
H9A H 0.4672 0.4888 0.4211 0.070 Uiso 0.5 1 calc R U P
H9B H 0.5035 0.4416 0.4827 0.070 Uiso 0.5 1 calc R U P
H9C H 0.5412 0.4777 0.4190 0.070 Uiso 0.5 1 calc R U P

loop_
_atom_site_aniso_label
_atom_site_aniso_U_11
_atom_site_aniso_U_22
_atom_site_aniso_U_33
_atom_site_aniso_U_23
_atom_site_aniso_U_13
_atom_site_aniso_U_12
O1 0.0218(7) 0.0234(7) 0.0170(6) -0.0027(5) 0.0009(5) 0.0053(6)
O2 0.0294(8) 0.0235(7) 0.0345(8) 0.0062(6) 0.0048(6) 0.0004(6)
O3 0.0309(8) 0.0342(8) 0.0283(7) -0.0012(6) 0.0041(6) -0.0112(7)
O4 0.0365(8) 0.0359(8) 0.0283(8) -0.0042(6) 0.0109(7) -0.0007(7)
O5 0.0407(9) 0.0218(7) 0.0289(8) -0.0036(6) 0.0023(7) -0.0010(7)
O6 0.0317(8) 0.0242(7) 0.0348(8) -0.0067(6) 0.0026(7) -0.0044(6)
O7 0.0248(8) 0.0318(8) 0.0562(10) -0.0014(7) 0.0136(7) -0.0019(7)
O8 0.0294(8) 0.0430(9) 0.0401(9) -0.0030(7) -0.0014(7) -0.0081(7)
O9 0.0327(8) 0.0304(8) 0.0279(7) 0.0035(6) 0.0010(6) 0.0056(7)
N1 0.0179(8) 0.0232(8) 0.0234(8) 0.0020(6) 0.0012(7) 0.0017(7)
N2 0.0259(9) 0.0209(8) 0.0251(8) 0.0006(7) 0.0058(7) -0.0028(7)
N3 0.0196(8) 0.0212(8) 0.0240(8) -0.0039(6) 0.0023(7) 0.0017(7)
N4 0.0263(9) 0.0214(8) 0.0234(8) 0.0017(6) 0.0035(7) -0.0025(7)
C001 0.0178(9) 0.0196(9) 0.0198(9) 0.0017(7) 0.0037(7) -0.0012(7)
C002 0.0188(9) 0.0192(9) 0.0207(9) 0.0017(7) 0.0046(7) -0.0017(8)
C003 0.0217(10) 0.0228(9) 0.0219(9) 0.0000(7) 0.0034(8) -0.0001(8)
C004 0.0262(10) 0.0263(10) 0.0218(9) -0.0048(8) 0.0044(8) -0.0009(8)
C005 0.0275(11) 0.0237(10) 0.0288(10) -0.0054(8) 0.0093(9) 0.0026(9)
C006 0.0205(10) 0.0230(10) 0.0273(10) 0.0005(8) 0.0058(8) 0.0020(8)
C007 0.0195(9) 0.0196(9) 0.0221(9) 0.0023(7) 0.0056(8) -0.0008(8)
C008 0.0178(9) 0.0211(9) 0.0219(9) 0.0030(7) 0.0045(8) -0.0009(8)
C009 0.0198(9) 0.0228(9) 0.0178(9) 0.0015(7) 0.0024(7) -0.0020(8)
C010 0.0181(9) 0.0175(9) 0.0199(9) 0.0013(7) 0.0048(7) -0.0019(7)
C011 0.0203(9) 0.0186(9) 0.0184(9) 0.0002(7) 0.0035(7) -0.0003(8)
C012 0.0170(9) 0.0187(9) 0.0206(9) -0.0003(7) 0.0014(7) 0.0032(7)
C013 0.0199(9) 0.0227(9) 0.0184(9) 0.0004(7) 0.0024(7) 0.0019(8)
C014 0.0184(9) 0.0186(9) 0.0246(9) 0.0016(7) 0.0031(8) 0.0021(8)
C015 0.0214(10) 0.0205(9) 0.0253(10) -0.0022(7) 0.0001(8) -0.0014(8)
C016 0.0231(10) 0.0227(9) 0.0178(9) -0.0005(7) 0.0015(8) 0.0026(8)
C017 0.0179(9) 0.0193(9) 0.0203(9) 0.0001(7) 0.0018(7) 0.0027(7)
C018 0.0185(9) 0.0202(9) 0.0206(9) -0.0006(7) 0.0022(8) 0.0035(8)
C019 0.0255(10) 0.0223(9) 0.0172(9) -0.0026(7) 0.0014(8) 0.0019(8)
C020 0.0277(10) 0.0241(10) 0.0176(9) 0.0020(7) 0.0048(8) 0.0024(8)
C021 0.0221(10) 0.0209(9) 0.0231(9) 0.0007(7) 0.0041(8) 0.0012(8)
C022 0.0200(9) 0.0199(9) 0.0215(9) -0.0020(7) 0.0025(8) 0.0015(8)
C023 0.0174(9) 0.0189(9) 0.0175(9) 0.0015(7) 0.0026(7) 0.0039(7)
C024 0.0193(9) 0.0173(9) 0.0200(9) 0.0012(7) 0.0033(7) -0.0022(7)
C025 0.0215(9) 0.0194(9) 0.0183(9) -0.0015(7) 0.0021(7) -0.0024(8)
C026 0.0210(10) 0.0189(9) 0.0225(9) -0.0011(7) 0.0043(8) -0.0008(8)
C027 0.0178(9) 0.0201(9) 0.0230(9) 0.0007(7) 0.0009(8) -0.0012(8)
C028 0.0229(10) 0.0225(10) 0.0270(10) 0.0003(8) 0.0013(8) 0.0030(8)
C029 0.0248(10) 0.0295(11) 0.0264(10) 0.0036(8) -0.0045(8) 0.0039(9)
C030 0.0288(11) 0.0319(11) 0.0206(9) -0.0014(8) -0.0012(8) 0.0009(9)
C031 0.0268(10) 0.0232(10) 0.0217(9) -0.0020(8) 0.0033(8) 0.0013(8)
C032 0.0208(9) 0.0177(9) 0.0201(9) -0.0002(7) 0.0030(8) -0.0027(8)
C033 0.0186(9) 0.0168(9) 0.0207(9) -0.0003(7) 0.0053(7) -0.0005(7)
C034 0.0222(10) 0.0224(9) 0.0181(9) -0.0021(7) 0.0039(8) 0.0023(8)
C035 0.0200(10) 0.0285(10) 0.0228(9) 0.0001(8) 0.0026(8) 0.0036(8)
C036 0.0226(10) 0.0274(10) 0.0243(10) -0.0017(8) 0.0063(8) -0.0035(8)
C037 0.0293(11) 0.0216(10) 0.0214(9) -0.0017(7) 0.0044(8) 0.0024(8)
C038 0.0349(12) 0.0236(10) 0.0331(11) 0.0013(8) 0.0063(9) -0.0042(9)
C039 0.0232(10) 0.0243(10) 0.0250(10) -0.0015(8) 0.0004(8) 0.0052(8)
C040 0.0201(10) 0.0235(10) 0.0246(10) -0.0031(8) 0.0027(8) 0.0014(8)
C041 0.0195(9) 0.0187(9) 0.0240(9) -0.0021(7) 0.0041(8) 0.0038(8)
C042 0.0261(10) 0.0227(10) 0.0212(9) 0.0005(7) 0.0032(8) 0.0030(8)
C043 0.0262(10) 0.0259(10) 0.0244(10) -0.0039(8) -0.0010(8) 0.0000(9)
C044 0.0234(10) 0.0212(10) 0.0281(10) -0.0033(8) 0.0052(8) -0.0018(8)
C045 0.0354(13) 0.0389(13) 0.0349(12) 0.0030(10) 0.0069(10) -0.0112(10)
C046 0.0261(10) 0.0306(11) 0.0223(10) 0.0013(8) 0.0054(8) -0.0009(9)
C047 0.0238(10) 0.0289(10) 0.0233(10) -0.0023(8) 0.0018(8) 0.0005(9)
C048 0.0197(9) 0.0232(10) 0.0274(10) 0.0004(8) 0.0057(8) -0.0047(8)
C049 0.0256(11) 0.0268(10) 0.0300(10) 0.0048(8) 0.0061(9) 0.0006(9)
C050 0.0267(11) 0.0240(10) 0.0363(11) -0.0008(8) 0.0100(9) 0.0013(9)
C051 0.0236(10) 0.0296(11) 0.0283(10) -0.0030(8) 0.0075(8) -0.0064(9)
C052 0.0431(14) 0.0329(12) 0.0405(13) -0.0089(10) 0.0194(11) -0.0046(10)
C053 0.0271(11) 0.0289(11) 0.0259(10) 0.0029(8) 0.0023(8) -0.0029(9)
C054 0.0240(10) 0.0226(10) 0.0292(10) -0.0002(8) 0.0043(8) -0.0001(8)
C055 0.0260(10) 0.0227(10) 0.0191(9) 0.0032(7) 0.0032(8) -0.0019(8)
C056 0.0237(10) 0.0276(10) 0.0228(9) 0.0006(8) 0.0036(8) -0.0009(8)
C057 0.0268(11) 0.0272(10) 0.0240(10) 0.0012(8) 0.0010(8) -0.0070(9)
C058 0.0352(11) 0.0219(10) 0.0162(9) -0.0002(7) 0.0013(8) -0.0018(9)
C059 0.0489(14) 0.0256(11) 0.0310(11) -0.0038(9) -0.0001(10) 0.0061(10)
C060 0.0282(11) 0.0262(10) 0.0224(9) 0.0038(8) 0.0054(8) 0.0029(9)
C061 0.0230(10) 0.0269(10) 0.0266(10) 0.0027(8) 0.0038(8) -0.0045(8)
C062 0.0228(10) 0.0261(10) 0.0197(9) -0.0015(8) 0.0020(8) 0.0049(8)
C063 0.0213(10) 0.0256(10) 0.0256(10) 0.0028(8) 0.0029(8) 0.0013(8)
C064 0.0221(10) 0.0219(10) 0.0282(10) -0.0021(8) -0.0025(8) 0.0028(8)
C065 0.0446(14) 0.0321(12) 0.0448(13) -0.0178(10) 0.0066(11) -0.0046(11)
C066 0.0271(11) 0.0286(10) 0.0221(9) -0.0058(8) 0.0033(8) 0.0024(9)
C067 0.0237(10) 0.0264(10) 0.0227(9) 0.0009(8) 0.0048(8) 0.0011(8)
C068 0.0170(9) 0.0217(9) 0.0220(9) 0.0000(7) -0.0011(8) 0.0038(8)
C069 0.0209(10) 0.0250(10) 0.0185(9) -0.0018(7) -0.0003(8) 0.0009(8)
C070 0.0232(10) 0.0213(10) 0.0258(10) -0.0009(8) 0.0007(8) 0.0029(8)
C071 0.0233(10) 0.0280(11) 0.0285(10) -0.0029(8) 0.0042(8) 0.0050(9)
C072 0.0233(10) 0.0307(11) 0.0290(10) 0.0000(8) 0.0043(9) -0.0006(9)
C073 0.0223(11) 0.0396(13) 0.0508(14) -0.0014(11) 0.0085(10) -0.0010(10)
C074 0.0281(11) 0.0226(10) 0.0284(10) -0.0015(8) 0.0016(9) -0.0006(8)
C075 0.0225(10) 0.0248(10) 0.0239(9) -0.0025(8) 0.0008(8) 0.0038(8)
C076 0.0261(10) 0.0255(10) 0.0210(9) 0.0032(8) 0.0086(8) -0.0045(8)
C077 0.0259(11) 0.0267(10) 0.0317(11) 0.0006(8) 0.0084(9) -0.0025(9)
C078 0.0234(10) 0.0350(12) 0.0349(11) 0.0051(9) 0.0056(9) 0.0013(9)
C079 0.0253(11) 0.0390(12) 0.0265(10) 0.0010(9) 0.0041(9) -0.0081(9)
C080 0.0463(15) 0.0424(14) 0.0372(13) -0.0044(10) -0.0043(11) -0.0138(12)
C081 0.0351(12) 0.0258(10) 0.0290(11) 0.0002(8) 0.0065(9) -0.0062(9)
C082 0.0303(11) 0.0252(10) 0.0252(10) 0.0042(8) 0.0044(9) -0.0023(9)
C083 0.0275(10) 0.0208(9) 0.0193(9) -0.0019(7) 0.0017(8) -0.0028(8)
C084 0.0273(11) 0.0280(10) 0.0219(9) 0.0011(8) 0.0048(8) -0.0058(9)
C085 0.0342(12) 0.0270(10) 0.0222(10) 0.0040(8) 0.0029(9) -0.0041(9)
C086 0.0325(11) 0.0235(10) 0.0213(9) -0.0032(8) -0.0003(8) 0.0018(9)
C087 0.0318(12) 0.0443(13) 0.0273(11) -0.0028(9) 0.0005(9) 0.0074(10)
C088 0.0280(11) 0.0263(10) 0.0254(10) -0.0040(8) 0.0046(8) -0.0013(9)
C089 0.0308(11) 0.0225(10) 0.0233(10) -0.0007(8) 0.0068(8) -0.0037(9)
O10 0.0399(10) 0.0423(10) 0.0513(10) 0.0061(8) -0.0003(8) 0.0090(8)
C1 0.0394(13) 0.0408(13) 0.0273(11) -0.0044(9) 0.0038(10) 0.0094(11)
C2 0.0473(15) 0.0501(15) 0.0454(14) 0.0094(12) 0.0139(12) 0.0189(13)
C3 0.0445(15) 0.0575(17) 0.0510(16) 0.0025(13) -0.0008(13) -0.0018(13)
O11 0.0384(11) 0.0655(13) 0.0805(15) 0.0032(11) 0.0115(10) 0.0012(10)
C4 0.0359(13) 0.0505(15) 0.0340(12) 0.0047(11) 0.0067(10) 0.0059(11)
C5 0.0475(16) 0.0527(16) 0.0567(17) -0.0093(13) 0.0101(13) 0.0076(13)
C6 0.0497(16) 0.0491(15) 0.0516(16) 0.0047(12) 0.0092(13) 0.0075(13)
O12 0.0373(19) 0.0399(18) 0.0444(19) 0.0104(15) 0.0098(15) 0.0035(16)
C7 0.030(3) 0.024(3) 0.034(3) 0.008(2) -0.003(2) 0.010(2)
C8 0.035(3) 0.044(3) 0.042(3) 0.015(3) 0.009(3) 0.003(2)
C9 0.048(4) 0.038(3) 0.051(5) 0.000(3) -0.010(4) 0.011(3)

loop_
_atom_type_symbol
_atom_type_description
_atom_type_scat_dispersion_real
_atom_type_scat_dispersion_imag
_atom_type_scat_source
C C 0.0033 0.0016 'International Tables Vol C Tables 4.2.6.8 and 6.1.1.4'
H H 0.0000 0.0000 'International Tables Vol C Tables 4.2.6.8 and 6.1.1.4'
N N 0.0061 0.0033 'International Tables Vol C Tables 4.2.6.8 and 6.1.1.4'
O O 0.0106 0.0060 'International Tables Vol C Tables 4.2.6.8 and 6.1.1.4'

loop_
_geom_angle_atom_site_label_1
_geom_angle_atom_site_label_2
_geom_angle_atom_site_label_3
_geom_angle
C033 O1 C001 117.87(14)
C037 O2 C038 116.55(16)
C044 O3 C045 116.94(16)
C051 O4 C052 117.03(17)
C058 O5 C059 116.49(17)
C064 O6 C065 116.79(17)
C072 O7 C073 117.14(17)
C079 O8 C080 116.60(18)
C086 O9 C087 117.17(16)
C034 N1 C008 119.51(16)
C034 N1 C041 124.74(16)
C008 N1 C041 115.69(15)
C014 N2 C055 118.55(15)
C014 N2 C048 119.04(16)
C055 N2 C048 117.26(15)
C069 N3 C068 124.91(15)
C069 N3 C026 117.87(15)
C068 N3 C026 116.46(15)
C076 N4 C021 118.90(16)
C076 N4 C083 118.45(16)
C021 N4 C083 114.32(16)
C010 C001 O1 123.84(17)
C010 C001 C002 122.60(17)
O1 C001 C002 113.55(16)
C003 C002 C007 119.61(17)
C003 C002 C001 122.01(17)
C007 C002 C001 118.36(17)
C004 C003 C002 120.22(18)
C004 C003 H003 119.9
C002 C003 H003 119.9
C003 C004 C005 120.54(19)
C003 C004 H004 119.7
C005 C004 H004 119.7
C006 C005 C004 120.51(18)
C006 C005 H005 119.7
C004 C005 H005 119.7
C005 C006 C007 120.53(18)
C005 C006 H006 119.7
C007 C006 H006 119.7
C002 C007 C006 118.59(17)
C002 C007 C008 118.42(17)
C006 C007 C008 122.99(18)
C009 C008 N1 119.65(17)
C009 C008 C007 120.54(17)
N1 C008 C007 119.81(16)
C008 C009 C010 121.77(18)
C008 C009 H009 119.1
C010 C009 H009 119.1
C001 C010 C009 118.10(17)
C001 C010 C011 122.17(17)
C009 C010 C011 119.70(16)
C024 C011 C010 109.68(15)
C024 C011 C012 109.13(15)
C010 C011 C012 113.77(15)
C024 C011 C023 111.34(15)
C010 C011 C023 111.86(15)
C012 C011 C023 100.80(14)
C013 C012 C017 121.86(17)
C013 C012 C011 127.07(16)
C017 C012 C011 111.01(16)
C012 C013 C014 118.95(17)
C012 C013 H013 120.5
C014 C013 H013 120.5
C013 C014 C015 119.08(17)
C013 C014 N2 121.20(17)
C015 C014 N2 119.71(17)
C016 C015 C014 121.34(18)
C016 C015 H015 119.3
C014 C015 H015 119.3
C015 C016 C017 119.30(17)
C015 C016 H016 120.4
C017 C016 H016 120.4
C016 C017 C012 119.37(17)
C016 C017 C018 132.23(17)
C012 C017 C018 108.40(16)
C019 C018 C023 119.51(17)
C019 C018 C017 131.62(18)
C023 C018 C017 108.84(16)
C020 C019 C018 119.18(18)
C020 C019 H019 120.4
C018 C019 H019 120.4
C019 C020 C021 121.05(17)
C019 C020 H020 119.5
C021 C020 H020 119.5
C022 C021 C020 119.87(17)
C022 C021 N4 121.76(17)
C020 C021 N4 118.19(17)
C023 C022 C021 118.65(17)
C023 C022 H022 120.7
C021 C022 H022 120.7
C022 C023 C018 121.67(17)
C022 C023 C011 127.65(17)
C018 C023 C011 110.64(16)
C033 C024 C025 117.76(17)
C033 C024 C011 122.43(16)
C025 C024 C011 119.80(16)
C026 C025 C024 122.21(17)
C026 C025 H025 118.9
C024 C025 H025 118.9
C025 C026 N3 120.34(17)
C025 C026 C027 120.43(17)
N3 C026 C027 119.23(17)
C028 C027 C032 118.93(17)
C028 C027 C026 122.81(17)
C032 C027 C026 118.24(17)
C029 C028 C027 120.27(18)
C029 C028 H028 119.9
C027 C028 H028 119.9
C028 C029 C030 120.66(19)
C028 C029 H029 119.7
C030 C029 H029 119.7
C031 C030 C029 120.51(18)
C031 C030 H030 119.7
C029 C030 H030 119.7
C030 C031 C032 120.37(18)
C030 C031 H031 119.8
C032 C031 H031 119.8
C031 C032 C027 119.25(17)
C031 C032 C033 122.17(17)
C027 C032 C033 118.54(17)
C024 C033 O1 123.58(17)
C024 C033 C032 122.56(17)
O1 C033 C032 113.86(16)
C035 C034 N1 120.20(17)
C035 C034 C040 117.21(18)
N1 C034 C040 122.57(17)
C036 C035 C034 121.84(19)
C036 C035 H035 119.1
C034 C035 H035 119.1
C037 C036 C035 120.07(19)
C037 C036 H036 120.0
C035 C036 H036 120.0
O2 C037 C036 125.07(18)
O2 C037 C039 116.00(18)
C036 C037 C039 118.93(18)
O2 C038 H38A 109.5
O2 C038 H38B 109.5
H38A C038 H38B 109.5
O2 C038 H38C 109.5
H38A C038 H38C 109.5
H38B C038 H38C 109.5
C040 C039 C037 120.97(19)
C040 C039 H039 119.5
C037 C039 H039 119.5
C039 C040 C034 120.96(19)
C039 C040 H040 119.5
C034 C040 H040 119.5
C047 C041 C042 118.55(18)
C047 C041 N1 119.19(17)
C042 C041 N1 122.14(17)
C043 C042 C041 120.19(18)
C043 C042 H042 119.9
C041 C042 H042 119.9
C042 C043 C044 120.93(19)
C042 C043 H043 119.5
C044 C043 H043 119.5
O3 C044 C046 124.55(18)
O3 C044 C043 116.12(18)
C046 C044 C043 119.32(18)
O3 C045 H45A 109.5
O3 C045 H45B 109.5
H45A C045 H45B 109.5
O3 C045 H45C 109.5
H45A C045 H45C 109.5
H45B C045 H45C 109.5
C044 C046 C047 119.38(18)
C044 C046 H046 120.3
C047 C046 H046 120.3
C046 C047 C041 121.63(19)
C046 C047 H047 119.2
C041 C047 H047 119.2
C049 C048 C054 118.55(18)
C049 C048 N2 120.31(18)
C054 C048 N2 121.13(18)
C048 C049 C050 121.10(19)
C048 C049 H049 119.5
C050 C049 H049 119.5
C051 C050 C049 119.64(19)
C051 C050 H050 120.2
C049 C050 H050 120.2
O4 C051 C053 115.71(19)
O4 C051 C050 124.71(19)
C053 C051 C050 119.58(19)
O4 C052 H52A 109.5
O4 C052 H52B 109.5
H52A C052 H52B 109.5
O4 C052 H52C 109.5
H52A C052 H52C 109.5
H52B C052 H52C 109.5
C054 C053 C051 120.46(19)
C054 C053 H053 119.8
C051 C053 H053 119.8
C053 C054 C048 120.65(19)
C053 C054 H054 119.7
C048 C054 H054 119.7
C061 C055 C056 119.20(18)
C061 C055 N2 121.21(18)
C056 C055 N2 119.58(18)
C057 C056 C055 120.28(19)
C057 C056 H056 119.9
C055 C056 H056 119.9
C056 C057 C058 120.09(19)
C056 C057 H057 120.0
C058 C057 H057 120.0
O5 C058 C060 124.59(19)
O5 C058 C057 115.42(18)
C060 C058 C057 119.99(18)
O5 C059 H59A 109.5
O5 C059 H59B 109.5
H59A C059 H59B 109.5
O5 C059 H59C 109.5
H59A C059 H59C 109.5
H59B C059 H59C 109.5
C058 C060 C061 119.41(19)
C058 C060 H060 120.3
C061 C060 H060 120.3
C055 C061 C060 121.03(19)
C055 C061 H061 119.5
C060 C061 H061 119.5
C063 C062 C068 121.18(18)
C063 C062 H062 119.4
C068 C062 H062 119.4
C062 C063 C064 120.24(18)
C062 C063 H063 119.9
C064 C063 H063 119.9
O6 C064 C066 125.11(18)
O6 C064 C063 115.53(18)
C066 C064 C063 119.36(18)
O6 C065 H65A 109.5
O6 C065 H65B 109.5
H65A C065 H65B 109.5
O6 C065 H65C 109.5
H65A C065 H65C 109.5
H65B C065 H65C 109.5
C064 C066 C067 119.97(18)
C064 C066 H066 120.0
C067 C066 H066 120.0
C068 C067 C066 121.28(18)
C068 C067 H067 119.4
C066 C067 H067 119.4
C067 C068 C062 117.92(18)
C067 C068 N3 123.50(17)
C062 C068 N3 118.55(17)
C070 C069 C075 117.54(18)
C070 C069 N3 122.85(17)
C075 C069 N3 119.61(17)
C071 C070 C069 120.93(18)
C071 C070 H070 119.5
C069 C070 H070 119.5
C072 C071 C070 120.56(18)
C072 C071 H071 119.7
C070 C071 H071 119.7
O7 C072 C071 125.12(18)
O7 C072 C074 115.56(18)
C071 C072 C074 119.32(19)
O7 C073 H73A 109.5
O7 C073 H73B 109.5
H73A C073 H73B 109.5
O7 C073 H73C 109.5
H73A C073 H73C 109.5
H73B C073 H73C 109.5
C075 C074 C072 120.07(19)
C075 C074 H074 120.0
C072 C074 H074 120.0
C074 C075 C069 121.57(18)
C074 C075 H075 119.2
C069 C075 H075 119.2
C082 C076 C077 117.87(19)
C082 C076 N4 122.20(18)
C077 C076 N4 119.93(18)
C078 C077 C076 120.9(2)
C078 C077 H077 119.5
C076 C077 H077 119.5
C077 C078 C079 120.2(2)
C077 C078 H078 119.9
C079 C078 H078 119.9
C081 C079 O8 124.5(2)
C081 C079 C078 119.4(2)
O8 C079 C078 116.1(2)
O8 C080 H80A 109.5
O8 C080 H80B 109.5
H80A C080 H80B 109.5
O8 C080 H80C 109.5
H80A C080 H80C 109.5
H80B C080 H80C 109.5
C079 C081 C082 120.1(2)
C079 C081 H081 120.0
C082 C081 H081 120.0
C081 C082 C076 121.5(2)
C081 C082 H082 119.3
C076 C082 H082 119.3
C089 C083 C084 118.57(19)
C089 C083 N4 120.93(17)
C084 C083 N4 120.49(18)
C085 C084 C083 120.16(19)
C085 C084 H084 119.9
C083 C084 H084 119.9
C084 C085 C086 120.98(18)
C084 C085 H085 119.5
C086 C085 H085 119.5
O9 C086 C088 124.80(19)
O9 C086 C085 116.13(18)
C088 C086 C085 119.06(19)
O9 C087 H87A 109.5
O9 C087 H87B 109.5
H87A C087 H87B 109.5
O9 C087 H87C 109.5
H87A C087 H87C 109.5
H87B C087 H87C 109.5
C086 C088 C089 119.69(19)
C086 C088 H088 120.2
C089 C088 H088 120.2
C083 C089 C088 121.51(18)
C083 C089 H089 119.2
C088 C089 H089 119.2
O10 C1 C3 121.4(2)
O10 C1 C2 121.0(2)
C3 C1 C2 117.6(2)
C1 C2 H2A 109.5
C1 C2 H2B 109.5
H2A C2 H2B 109.5
C1 C2 H2C 109.5
H2A C2 H2C 109.5
H2B C2 H2C 109.5
C1 C3 H3A 109.5
C1 C3 H3B 109.5
H3A C3 H3B 109.5
C1 C3 H3C 109.5
H3A C3 H3C 109.5
H3B C3 H3C 109.5
O11 C4 C6 120.8(3)
O11 C4 C5 122.5(2)
C6 C4 C5 116.7(2)
C4 C5 H5A 109.5
C4 C5 H5B 109.5
H5A C5 H5B 109.5
C4 C5 H5C 109.5
H5A C5 H5C 109.5
H5B C5 H5C 109.5
C4 C6 H6A 109.5
C4 C6 H6B 109.5
H6A C6 H6B 109.5
C4 C6 H6C 109.5
H6A C6 H6C 109.5
H6B C6 H6C 109.5
O12 C7 C8 120.9(5)
O12 C7 C9 120.3(7)
C8 C7 C9 118.8(7)
C7 C8 H8A 109.5
C7 C8 H8B 109.5
H8A C8 H8B 109.5
C7 C8 H8C 109.5
H8A C8 H8C 109.5
H8B C8 H8C 109.5
C7 C9 H9A 109.5
C7 C9 H9B 109.5
H9A C9 H9B 109.5
C7 C9 H9C 109.5
H9A C9 H9C 109.5
H9B C9 H9C 109.5

loop_
_geom_bond_atom_site_label_1
_geom_bond_atom_site_label_2
_geom_bond_distance
O1 C033 1.375(2)
O1 C001 1.375(2)
O2 C037 1.379(2)
O2 C038 1.424(2)
O3 C044 1.372(2)
O3 C045 1.425(3)
O4 C051 1.368(2)
O4 C052 1.430(3)
O5 C058 1.372(2)
O5 C059 1.426(3)
O6 C064 1.374(2)
O6 C065 1.426(3)
O7 C072 1.376(2)
O7 C073 1.423(3)
O8 C079 1.378(3)
O8 C080 1.430(3)
O9 C086 1.366(2)
O9 C087 1.440(3)
N1 C034 1.401(2)
N1 C008 1.429(2)
N1 C041 1.431(2)
N2 C014 1.413(2)
N2 C055 1.432(2)
N2 C048 1.430(2)
N3 C069 1.412(2)
N3 C068 1.423(2)
N3 C026 1.432(2)
N4 C076 1.425(3)
N4 C021 1.429(2)
N4 C083 1.436(3)
C001 C010 1.364(3)
C001 C002 1.428(3)
C002 C003 1.413(3)
C002 C007 1.418(3)
C003 C004 1.367(3)
C003 H003 0.9500
C004 C005 1.407(3)
C004 H004 0.9500
C005 C006 1.367(3)
C005 H005 0.9500
C006 C007 1.419(3)
C006 H006 0.9500
C007 C008 1.433(3)
C008 C009 1.365(3)
C009 C010 1.417(3)
C009 H009 0.9500
C010 C011 1.523(2)
C011 C024 1.519(3)
C011 C012 1.530(3)
C011 C023 1.536(2)
C012 C013 1.382(3)
C012 C017 1.398(3)
C013 C014 1.401(3)
C013 H013 0.9500
C014 C015 1.406(3)
C015 C016 1.387(3)
C015 H015 0.9500
C016 C017 1.389(3)
C016 H016 0.9500
C017 C018 1.469(3)
C018 C019 1.394(3)
C018 C023 1.398(3)
C019 C020 1.384(3)
C019 H019 0.9500
C020 C021 1.399(3)
C020 H020 0.9500
C021 C022 1.399(3)
C022 C023 1.380(3)
C022 H022 0.9500
C024 C033 1.366(3)
C024 C025 1.418(3)
C025 C026 1.357(3)
C025 H025 0.9500
C026 C027 1.434(3)
C027 C028 1.414(3)
C027 C032 1.420(3)
C028 C029 1.369(3)
C028 H028 0.9500
C029 C030 1.406(3)
C029 H029 0.9500
C030 C031 1.362(3)
C030 H030 0.9500
C031 C032 1.416(3)
C031 H031 0.9500
C032 C033 1.423(3)
C034 C035 1.398(3)
C034 C040 1.402(3)
C035 C036 1.388(3)
C035 H035 0.9500
C036 C037 1.383(3)
C036 H036 0.9500
C037 C039 1.393(3)
C038 H38A 0.9800
C038 H38B 0.9800
C038 H38C 0.9800
C039 C040 1.380(3)
C039 H039 0.9500
C040 H040 0.9500
C041 C047 1.388(3)
C041 C042 1.388(3)
C042 C043 1.382(3)
C042 H042 0.9500
C043 C044 1.390(3)
C043 H043 0.9500
C044 C046 1.385(3)
C045 H45A 0.9800
C045 H45B 0.9800
C045 H45C 0.9800
C046 C047 1.388(3)
C046 H046 0.9500
C047 H047 0.9500
C048 C049 1.388(3)
C048 C054 1.392(3)
C049 C050 1.392(3)
C049 H049 0.9500
C050 C051 1.389(3)
C050 H050 0.9500
C051 C053 1.385(3)
C052 H52A 0.9800
C052 H52B 0.9800
C052 H52C 0.9800
C053 C054 1.384(3)
C053 H053 0.9500
C054 H054 0.9500
C055 C061 1.383(3)
C055 C056 1.390(3)
C056 C057 1.381(3)
C056 H056 0.9500
C057 C058 1.394(3)
C057 H057 0.9500
C058 C060 1.382(3)
C059 H59A 0.9800
C059 H59B 0.9800
C059 H59C 0.9800
C060 C061 1.390(3)
C060 H060 0.9500
C061 H061 0.9500
C062 C063 1.377(3)
C062 C068 1.402(3)
C062 H062 0.9500
C063 C064 1.394(3)
C063 H063 0.9500
C064 C066 1.388(3)
C065 H65A 0.9800
C065 H65B 0.9800
C065 H65C 0.9800
C066 C067 1.391(3)
C066 H066 0.9500
C067 C068 1.389(3)
C067 H067 0.9500
C069 C070 1.395(3)
C069 C075 1.403(3)
C070 C071 1.390(3)
C070 H070 0.9500
C071 C072 1.384(3)
C071 H071 0.9500
C072 C074 1.389(3)
C073 H73A 0.9800
C073 H73B 0.9800
C073 H73C 0.9800
C074 C075 1.381(3)
C074 H074 0.9500
C075 H075 0.9500
C076 C082 1.390(3)
C076 C077 1.393(3)
C077 C078 1.387(3)
C077 H077 0.9500
C078 C079 1.392(3)
C078 H078 0.9500
C079 C081 1.377(3)
C080 H80A 0.9800
C080 H80B 0.9800
C080 H80C 0.9800
C081 C082 1.388(3)
C081 H081 0.9500
C082 H082 0.9500
C083 C089 1.387(3)
C083 C084 1.397(3)
C084 C085 1.381(3)
C084 H084 0.9500
C085 C086 1.396(3)
C085 H085 0.9500
C086 C088 1.388(3)
C087 H87A 0.9800
C087 H87B 0.9800
C087 H87C 0.9800
C088 C089 1.389(3)
C088 H088 0.9500
C089 H089 0.9500
O10 C1 1.213(3)
C1 C3 1.490(4)
C1 C2 1.496(3)
C2 H2A 0.9800
C2 H2B 0.9800
C2 H2C 0.9800
C3 H3A 0.9800
C3 H3B 0.9800
C3 H3C 0.9800
O11 C4 1.214(3)
C4 C6 1.492(3)
C4 C5 1.494(4)
C5 H5A 0.9800
C5 H5B 0.9800
C5 H5C 0.9800
C6 H6A 0.9800
C6 H6B 0.9800
C6 H6C 0.9800
O12 C7 1.204(6)
C7 C8 1.512(7)
C7 C9 1.511(7)
C8 H8A 0.9800
C8 H8B 0.9800
C8 H8C 0.9800
C9 H9A 0.9800
C9 H9B 0.9800
C9 H9C 0.9800
